data_4082451
loop_
_publ_author_name
'Sietzen, Malte'
'Wadepohl, Hubert'
'Ballmann, Joachim'

_publ_section_title
;
 A Novel Trisamidophosphine Ligand and Its Group(IV) Metal Complexes
;
_journal_issue 3
_journal_name_full Organometallics
_journal_page_first 612
_journal_paper_doi 10.1021/om401018f
_journal_volume 33
_journal_year 2014
_chemical_formula_moiety 'C47 H51 N4 P Zr, C7 H8'
_chemical_formula_sum 'C54 H59 N4 P Zr'
_chemical_formula_weight 886.24
_chemical_properties_physical air-sensitive
_space_group_crystal_system triclinic
_space_group_IT_number 2
_space_group_name_Hall '-P 1'
_space_group_name_H-M_alt 'P -1'
_symmetry_cell_setting triclinic
_symmetry_Int_Tables_number 2
_symmetry_space_group_name_Hall '-P 1'
_symmetry_space_group_name_H-M 'P -1'
_atom_sites_solution_hydrogens geom
_atom_sites_solution_primary iterative
_atom_sites_solution_secondary difmap
_audit_block_code ba_ms2
_audit_creation_date 2013-10-02
_audit_update_record 'Wed Oct  2 16:24:54 CEST 2013'
_cell_angle_alpha 115.212(8)
_cell_angle_beta 97.909(13)
_cell_angle_gamma 91.816(12)
_cell_formula_units_Z 2
_cell_length_a 11.404(5)
_cell_length_b 14.369(6)
_cell_length_c 15.611(7)
_cell_measurement_reflns_used 8098
_cell_measurement_temperature 100(2)
_cell_measurement_theta_max 31.75
_cell_measurement_theta_min 2.36
_cell_volume 2280.7(17)
_computing_cell_refinement
;
SAINT 8.x (Bruker AXS, 1997-2012). Includes estimated systematic errors
 of the unit cell constants from Monte Carlo simulations.
;
_computing_data_collection 'SMART-5.631 (Bruker AXS, 2003)'
_computing_data_reduction 'SAINT 8.x (Bruker AXS, 1997-2011)'
_computing_molecular_graphics
;
O. V. Dolomanov, L. J. Bourhis, R. J. Gildea, J. A. K. Howard and H. Puschmann,
OLEX2: a complete structure solution, refinement and analysis program.
J. Appl. Cryst. (2009). 42, 339-341.
;
_computing_publication_material 'encif (Wadepohl, 2009-13); encifer 1.4 (CCDC, 2011)'
_computing_structure_refinement
;
SHELX, G.M. Sheldrick, Acta Cryst.
(2008). A64, 112-122
;
_computing_structure_solution 'SUPERFLIP (Palatinus, 2007-2009)'
_diffrn_ambient_environment 'perfluoro polyether oil'
_diffrn_ambient_temperature 100(1)
_diffrn_detector 'CCD plate'
_diffrn_detector_area_resol_mean 8.19
_diffrn_detector_type CCD-PXL-KAF2
_diffrn_measured_fraction_theta_full 1.000
_diffrn_measured_fraction_theta_max 0.998
_diffrn_measurement_device 'three-circle diffractometer'
_diffrn_measurement_device_type 'Bruker AXS Smart 1000'
_diffrn_measurement_method '\f- and \w-scans'
_diffrn_measurement_specimen_support 'polyimid foil'
_diffrn_radiation_monochromator graphite
_diffrn_radiation_probe x-ray
_diffrn_radiation_type 'Mo K\a'
_diffrn_radiation_wavelength 0.71073
_diffrn_reflns_av_R_equivalents 0.0596
_diffrn_reflns_av_unetI/netI 0.0607
_diffrn_reflns_Laue_measured_fraction_full 1.000
_diffrn_reflns_Laue_measured_fraction_max 0.998
_diffrn_reflns_limit_h_max 16
_diffrn_reflns_limit_h_min -16
_diffrn_reflns_limit_k_max 20
_diffrn_reflns_limit_k_min -20
_diffrn_reflns_limit_l_max 22
_diffrn_reflns_limit_l_min -22
_diffrn_reflns_number 56018
_diffrn_reflns_point_group_measured_fraction_full 1.000
_diffrn_reflns_point_group_measured_fraction_max 0.998
_diffrn_reflns_theta_full 25.242
_diffrn_reflns_theta_max 30.507
_diffrn_reflns_theta_min 1.462
_diffrn_source 'sealed X-Ray tube (Mo)'
_diffrn_source_type 'fine focus tube'
_diffrn_standards_number 0
_exptl_absorpt_coefficient_mu 0.317
_exptl_absorpt_correction_T_max 0.7464
_exptl_absorpt_correction_T_min 0.6958
_exptl_absorpt_correction_type multi-scan
_exptl_absorpt_process_details
;
multi-scan from symmetry-related measurements (Blessing 1995)
SADABS (Sheldrick & Bruker AXS, 2004-2008)
;
_exptl_crystal_colour yellow
_exptl_crystal_density_diffrn 1.291
_exptl_crystal_description plate
_exptl_crystal_F_000 932
_exptl_crystal_size_max 0.24
_exptl_crystal_size_mid 0.23
_exptl_crystal_size_min 0.08
_refine_diff_density_max 0.811
_refine_diff_density_min -0.477
_refine_diff_density_rms 0.088
_refine_ls_extinction_method none
_refine_ls_goodness_of_fit_ref 1.029
_refine_ls_hydrogen_treatment constr
_refine_ls_matrix_type full
_refine_ls_number_parameters 549
_refine_ls_number_reflns 13894
_refine_ls_number_restraints 0
_refine_ls_restrained_S_all 1.029
_refine_ls_R_factor_all 0.0664
_refine_ls_R_factor_gt 0.0421
_refine_ls_shift/su_max 0.001
_refine_ls_shift/su_mean 0.000
_refine_ls_structure_factor_coef Fsqd
_refine_ls_weighting_details 'w=1/[\s^2^(Fo^2^)+(0.0433P)^2^+1.1539P] where P=(Fo^2^+2Fc^2^)/3'
_refine_ls_weighting_scheme calc
_refine_ls_wR_factor_gt 0.0921
_refine_ls_wR_factor_ref 0.1032
_reflns_Friedel_coverage 0.000
_reflns_number_gt 10544
_reflns_number_total 13894
_reflns_threshold_expression 'I > 2\s(I)'
_cod_data_source_file om401018f_si_001.cif
_cod_data_source_block ba_ms2
_cod_original_cell_volume 2280.7(18)
_cod_database_code 4082451
_audit_block_refno 1670
_audit_block_usercomment MSSB23
_shelxl_version_number 2013-4
_shelx_space_group_comment
;
The symmetry employed for this shelxl refinement is uniquely defined
by the following loop, which should always be used as a source of
symmetry information in preference to the above space-group names.
They are only intended as comments.
;
_shelx_estimated_absorpt_t_max 0.975
_shelx_estimated_absorpt_t_min 0.928
_olex2_refinement_description
;
1. Fixed Uiso
 At 1.2 times of:
  All C(H) groups, All C(H,H) groups
 At 1.5 times of:
  All C(H,H,H) groups
2.a Secondary CH2 refined with riding coordinates:
 C7(H7A,H7B), C22(H22A,H22B), C37(H37A,H37B)
2.b Me refined with riding coordinates:
 C97(H97A,H97B,H97C)
2.c Aromatic/amide H refined with riding coordinates:
 C3(H3), C4(H4), C5(H5), C6(H6), C18(H18), C19(H19), C20(H20), C21(H21),
 C33(H33), C34(H34), C35(H35), C36(H36), C9(H9), C11(H11), C13(H13), C28(H28),
 C26(H26), C24(H24), C39(H39), C41(H41), C43(H43), C92(H92), C93(H93), C94(H94),
  C95(H95), C96(H96)
2.d Idealised Me refined as rotating group:
 C14(H14A,H14B,H14C), C15(H15A,H15B,H15C), C30(H30A,H30B,H30C), C29(H29A,H29B,
 H29C), C44(H44A,H44B,H44C), C45(H45A,H45B,H45C), C46(H46A,H46B,H46C), C47(H47A,
 H47B,H47C)
;

loop_
_symmetry_equiv_pos_as_xyz
'x, y, z'
'-x, -y, -z'

loop_
_atom_site_label
_atom_site_type_symbol
_atom_site_fract_x
_atom_site_fract_y
_atom_site_fract_z
_atom_site_U_iso_or_equiv
_atom_site_adp_type
_atom_site_occupancy
_atom_site_site_symmetry_order
_atom_site_calc_flag
_atom_site_refinement_flags_posn
_atom_site_refinement_flags_adp
Zr Zr 0.78893(2) 0.82275(2) 0.64540(2) 0.01155(5) Uani 1 1 d . .
P P 0.53778(4) 0.80582(3) 0.61703(3) 0.01087(9) Uani 1 1 d . .
N1 N 0.75937(14) 0.97766(12) 0.68767(11) 0.0142(3) Uani 1 1 d . .
N2 N 0.75555(13) 0.77988(12) 0.75328(11) 0.0133(3) Uani 1 1 d . .
N3 N 0.74055(13) 0.70496(12) 0.50250(11) 0.0131(3) Uani 1 1 d . .
N4 N 0.96929(14) 0.81887(13) 0.65119(12) 0.0166(3) Uani 1 1 d . .
C1 C 0.48126(16) 0.92859(13) 0.63447(13) 0.0124(3) Uani 1 1 d . .
C2 C 0.55522(16) 1.00179(14) 0.62352(13) 0.0128(3) Uani 1 1 d . .
C3 C 0.50974(17) 1.09253(14) 0.62910(13) 0.0160(4) Uani 1 1 d . .
H3 H 0.5581 1.1417 0.6203 0.019 Uiso 1 1 calc R U
C4 C 0.39504(18) 1.11284(15) 0.64731(14) 0.0185(4) Uani 1 1 d . .
H4 H 0.3655 1.1751 0.6504 0.022 Uiso 1 1 calc R U
C5 C 0.32419(18) 1.04202(15) 0.66086(14) 0.0186(4) Uani 1 1 d . .
H5 H 0.2462 1.0561 0.6744 0.022 Uiso 1 1 calc R U
C6 C 0.36673(17) 0.95042(14) 0.65479(14) 0.0156(4) Uani 1 1 d . .
H6 H 0.3178 0.9022 0.6645 0.019 Uiso 1 1 calc R U
C7 C 0.68311(16) 0.98502(14) 0.60769(13) 0.0141(3) Uani 1 1 d . .
H7A H 0.6831 0.9207 0.5486 0.017 Uiso 1 1 calc R U
H7B H 0.7172 1.0430 0.5975 0.017 Uiso 1 1 calc R U
C16 C 0.47445(16) 0.76232(13) 0.69686(13) 0.0131(3) Uani 1 1 d . .
C17 C 0.54578(16) 0.78120(13) 0.78466(13) 0.0131(3) Uani 1 1 d . .
C18 C 0.49995(18) 0.75083(15) 0.84805(14) 0.0172(4) Uani 1 1 d . .
H18 H 0.5476 0.7639 0.9077 0.021 Uiso 1 1 calc R U
C19 C 0.38555(19) 0.70169(16) 0.82527(15) 0.0218(4) Uani 1 1 d . .
H19 H 0.3549 0.6825 0.8697 0.026 Uiso 1 1 calc R U
C20 C 0.31603(18) 0.68067(16) 0.73776(16) 0.0217(4) Uani 1 1 d . .
H20 H 0.2381 0.6462 0.7217 0.026 Uiso 1 1 calc R U
C21 C 0.36053(17) 0.71017(15) 0.67349(15) 0.0180(4) Uani 1 1 d . .
H21 H 0.3132 0.6948 0.6132 0.022 Uiso 1 1 calc R U
C22 C 0.66930(16) 0.83803(14) 0.81263(13) 0.0130(3) Uani 1 1 d . .
H22A H 0.6637 0.9043 0.8078 0.016 Uiso 1 1 calc R U
H22B H 0.6995 0.8544 0.8806 0.016 Uiso 1 1 calc R U
C31 C 0.46635(16) 0.71318(14) 0.49741(13) 0.0124(3) Uani 1 1 d . .
C32 C 0.52722(16) 0.62743(14) 0.44928(13) 0.0142(3) Uani 1 1 d . .
C33 C 0.46916(18) 0.54900(15) 0.36315(14) 0.0197(4) Uani 1 1 d . .
H33 H 0.5077 0.4889 0.3316 0.024 Uiso 1 1 calc R U
C34 C 0.35606(18) 0.55679(16) 0.32245(15) 0.0219(4) Uani 1 1 d . .
H34 H 0.3179 0.5024 0.2635 0.026 Uiso 1 1 calc R U
C35 C 0.29880(17) 0.64391(16) 0.36784(15) 0.0200(4) Uani 1 1 d . .
H35 H 0.2225 0.6505 0.3390 0.024 Uiso 1 1 calc R U
C36 C 0.35304(17) 0.72134(15) 0.45525(14) 0.0165(4) Uani 1 1 d . .
H36 H 0.3131 0.7805 0.4869 0.020 Uiso 1 1 calc R U
C37 C 0.65345(16) 0.61970(14) 0.48994(13) 0.0142(3) Uani 1 1 d . .
H37A H 0.6535 0.6187 0.5530 0.017 Uiso 1 1 calc R U
H37B H 0.6795 0.5533 0.4466 0.017 Uiso 1 1 calc R U
C8 C 0.78794(16) 1.06698(14) 0.77504(13) 0.0148(4) Uani 1 1 d . .
C9 C 0.77197(18) 1.16612(15) 0.78423(14) 0.0182(4) Uani 1 1 d . .
H9 H 0.7406 1.1755 0.7292 0.022 Uiso 1 1 calc R U
C10 C 0.8012(2) 1.25188(15) 0.87294(15) 0.0230(4) Uani 1 1 d . .
C11 C 0.8438(2) 1.23846(16) 0.95395(15) 0.0253(5) Uani 1 1 d . .
H11 H 0.8606 1.2968 1.0148 0.030 Uiso 1 1 calc R U
C12 C 0.86216(18) 1.14061(16) 0.94721(15) 0.0217(4) Uani 1 1 d . .
C13 C 0.83627(17) 1.05642(15) 0.85833(14) 0.0173(4) Uani 1 1 d . .
H13 H 0.8514 0.9897 0.8531 0.021 Uiso 1 1 calc R U
C14 C 0.7890(3) 1.35848(16) 0.87881(17) 0.0352(6) Uani 1 1 d . .
H14A H 0.8617 1.3837 0.8650 0.053 Uiso 1 1 calc R U
H14B H 0.7766 1.4055 0.9435 0.053 Uiso 1 1 calc R U
H14C H 0.7209 1.3556 0.8318 0.053 Uiso 1 1 calc R U
C15 C 0.9086(2) 1.12670(19) 1.03556(16) 0.0324(5) Uani 1 1 d . .
H15A H 0.9951 1.1435 1.0514 0.049 Uiso 1 1 calc R U
H15B H 0.8892 1.0548 1.0235 0.049 Uiso 1 1 calc R U
H15C H 0.8718 1.1727 1.0894 0.049 Uiso 1 1 calc R U
C23 C 0.81026(16) 0.70497(14) 0.77494(13) 0.0128(3) Uani 1 1 d . .
C28 C 0.81546(16) 0.69788(14) 0.86170(13) 0.0154(4) Uani 1 1 d . .
H28 H 0.7742 0.7432 0.9094 0.019 Uiso 1 1 calc R U
C27 C 0.88007(17) 0.62564(15) 0.87986(14) 0.0169(4) Uani 1 1 d . .
C26 C 0.93846(17) 0.55767(15) 0.80969(15) 0.0184(4) Uani 1 1 d . .
H26 H 0.9836 0.5091 0.8223 0.022 Uiso 1 1 calc R U
C25 C 0.93136(17) 0.56018(14) 0.72076(14) 0.0172(4) Uani 1 1 d . .
C24 C 0.86728(17) 0.63256(14) 0.70437(14) 0.0157(4) Uani 1 1 d . .
H24 H 0.8615 0.6336 0.6435 0.019 Uiso 1 1 calc R U
C30 C 0.8849(2) 0.62297(17) 0.97537(15) 0.0237(4) Uani 1 1 d . .
H30A H 0.9123 0.6920 1.0269 0.036 Uiso 1 1 calc R U
H30B H 0.9401 0.5738 0.9799 0.036 Uiso 1 1 calc R U
H30C H 0.8053 0.6014 0.9816 0.036 Uiso 1 1 calc R U
C29 C 0.9878(2) 0.48337(17) 0.64140(16) 0.0264(5) Uani 1 1 d . .
H29A H 1.0614 0.5166 0.6367 0.040 Uiso 1 1 calc R U
H29B H 0.9327 0.4589 0.5804 0.040 Uiso 1 1 calc R U
H29C H 1.0060 0.4246 0.6554 0.040 Uiso 1 1 calc R U
C38 C 0.77753(16) 0.70270(14) 0.42015(13) 0.0136(3) Uani 1 1 d . .
C39 C 0.86005(17) 0.78339(15) 0.42996(14) 0.0161(4) Uani 1 1 d . .
H39 H 0.8849 0.8391 0.4916 0.019 Uiso 1 1 calc R U
C40 C 0.90588(18) 0.78374(16) 0.35226(15) 0.0191(4) Uani 1 1 d . .
C41 C 0.86745(19) 0.70388(16) 0.26145(15) 0.0214(4) Uani 1 1 d . .
H41 H 0.8981 0.7037 0.2078 0.026 Uiso 1 1 calc R U
C42 C 0.78456(19) 0.62436(16) 0.24865(14) 0.0202(4) Uani 1 1 d . .
C43 C 0.73979(18) 0.62452(15) 0.32730(14) 0.0172(4) Uani 1 1 d . .
H43 H 0.6822 0.5702 0.3177 0.021 Uiso 1 1 calc R U
C44 C 0.9974(2) 0.87002(19) 0.36768(18) 0.0296(5) Uani 1 1 d . .
H44A H 0.9692 0.9368 0.4053 0.044 Uiso 1 1 calc R U
H44B H 1.0099 0.8660 0.3054 0.044 Uiso 1 1 calc R U
H44C H 1.0727 0.8633 0.4024 0.044 Uiso 1 1 calc R U
C45 C 0.7455(2) 0.53482(18) 0.15144(15) 0.0304(5) Uani 1 1 d . .
H45A H 0.7604 0.5554 0.1013 0.046 Uiso 1 1 calc R U
H45B H 0.6603 0.5145 0.1430 0.046 Uiso 1 1 calc R U
H45C H 0.7904 0.4763 0.1468 0.046 Uiso 1 1 calc R U
C46 C 1.03406(18) 0.73664(17) 0.59124(16) 0.0242(4) Uani 1 1 d . .
H46A H 1.0814 0.7091 0.6309 0.036 Uiso 1 1 calc R U
H46B H 1.0870 0.7643 0.5613 0.036 Uiso 1 1 calc R U
H46C H 0.9774 0.6812 0.5412 0.036 Uiso 1 1 calc R U
C47 C 1.05242(19) 0.90348(18) 0.72246(16) 0.0270(5) Uani 1 1 d . .
H47A H 1.0990 0.9333 0.6903 0.041 Uiso 1 1 calc R U
H47B H 1.1061 0.8777 0.7603 0.041 Uiso 1 1 calc R U
H47C H 1.0085 0.9567 0.7651 0.041 Uiso 1 1 calc R U
C91 C 0.4354(2) 0.19934(18) -0.10235(15) 0.0280(5) Uani 1 1 d . .
C92 C 0.3153(2) 0.1790(2) -0.10243(16) 0.0342(6) Uani 1 1 d . .
H92 H 0.2615 0.2271 -0.1054 0.041 Uiso 1 1 calc R U
C93 C 0.2730(2) 0.0904(2) -0.09834(17) 0.0366(6) Uani 1 1 d . .
H93 H 0.1906 0.0777 -0.0987 0.044 Uiso 1 1 calc R U
C94 C 0.3500(2) 0.02006(19) -0.09380(17) 0.0346(6) Uani 1 1 d . .
H94 H 0.3211 -0.0412 -0.0910 0.041 Uiso 1 1 calc R U
C95 C 0.4694(2) 0.03933(18) -0.09331(16) 0.0300(5) Uani 1 1 d . .
H95 H 0.5229 -0.0087 -0.0897 0.036 Uiso 1 1 calc R U
C96 C 0.5117(2) 0.12748(17) -0.09801(15) 0.0258(5) Uani 1 1 d . .
H96 H 0.5941 0.1393 -0.0983 0.031 Uiso 1 1 calc R U
C97 C 0.4809(3) 0.2964(2) -0.1062(2) 0.0496(7) Uani 1 1 d . .
H97A H 0.4140 0.3275 -0.1267 0.074 Uiso 1 1 calc R U
H97B H 0.5364 0.2797 -0.1522 0.074 Uiso 1 1 calc R U
H97C H 0.5220 0.3453 -0.0424 0.074 Uiso 1 1 calc R U

loop_
_atom_site_aniso_label
_atom_site_aniso_U_11
_atom_site_aniso_U_22
_atom_site_aniso_U_33
_atom_site_aniso_U_23
_atom_site_aniso_U_13
_atom_site_aniso_U_12
Zr 0.01053(9) 0.01291(8) 0.00989(9) 0.00354(6) 0.00217(6) 0.00175(6)
P 0.0103(2) 0.0116(2) 0.0103(2) 0.00429(17) 0.00210(17) 0.00093(16)
N1 0.0134(7) 0.0160(7) 0.0119(7) 0.0049(6) 0.0022(6) 0.0005(6)
N2 0.0123(7) 0.0162(7) 0.0112(7) 0.0049(6) 0.0038(6) 0.0044(6)
N3 0.0130(7) 0.0142(7) 0.0115(7) 0.0044(6) 0.0039(6) 0.0015(6)
N4 0.0138(8) 0.0206(8) 0.0158(8) 0.0080(7) 0.0032(6) 0.0030(6)
C1 0.0136(8) 0.0127(8) 0.0095(8) 0.0039(7) 0.0011(7) 0.0024(6)
C2 0.0147(9) 0.0149(8) 0.0082(8) 0.0043(7) 0.0028(7) 0.0024(7)
C3 0.0213(10) 0.0147(8) 0.0125(9) 0.0070(7) 0.0010(7) 0.0007(7)
C4 0.0222(10) 0.0163(9) 0.0167(9) 0.0077(8) -0.0001(8) 0.0056(7)
C5 0.0158(9) 0.0207(9) 0.0175(10) 0.0066(8) 0.0021(7) 0.0067(7)
C6 0.0144(9) 0.0169(9) 0.0158(9) 0.0070(7) 0.0036(7) 0.0024(7)
C7 0.0163(9) 0.0143(8) 0.0112(8) 0.0046(7) 0.0040(7) 0.0002(7)
C16 0.0151(9) 0.0116(8) 0.0145(9) 0.0062(7) 0.0060(7) 0.0046(7)
C17 0.0144(9) 0.0120(8) 0.0134(9) 0.0050(7) 0.0050(7) 0.0048(7)
C18 0.0206(10) 0.0186(9) 0.0153(9) 0.0093(8) 0.0055(7) 0.0049(7)
C19 0.0246(11) 0.0245(10) 0.0243(11) 0.0163(9) 0.0099(9) 0.0024(8)
C20 0.0160(9) 0.0254(10) 0.0282(11) 0.0158(9) 0.0049(8) -0.0019(8)
C21 0.0152(9) 0.0201(9) 0.0205(10) 0.0107(8) 0.0022(7) 0.0005(7)
C22 0.0137(9) 0.0145(8) 0.0102(8) 0.0046(7) 0.0023(7) 0.0026(7)
C31 0.0124(8) 0.0139(8) 0.0111(8) 0.0059(7) 0.0017(7) -0.0019(6)
C32 0.0152(9) 0.0147(8) 0.0127(9) 0.0060(7) 0.0032(7) -0.0003(7)
C33 0.0212(10) 0.0157(9) 0.0166(10) 0.0019(8) 0.0031(8) -0.0019(7)
C34 0.0217(10) 0.0217(10) 0.0144(9) 0.0020(8) -0.0005(8) -0.0067(8)
C35 0.0135(9) 0.0252(10) 0.0194(10) 0.0098(8) -0.0025(8) -0.0034(8)
C36 0.0148(9) 0.0182(9) 0.0166(9) 0.0078(8) 0.0025(7) -0.0003(7)
C37 0.0174(9) 0.0137(8) 0.0103(8) 0.0036(7) 0.0036(7) 0.0018(7)
C8 0.0122(8) 0.0156(8) 0.0145(9) 0.0046(7) 0.0032(7) -0.0024(7)
C9 0.0209(10) 0.0161(9) 0.0156(9) 0.0048(7) 0.0039(8) -0.0006(7)
C10 0.0308(12) 0.0150(9) 0.0198(10) 0.0043(8) 0.0056(9) -0.0016(8)
C11 0.0322(12) 0.0209(10) 0.0150(10) 0.0017(8) 0.0023(9) -0.0080(9)
C12 0.0205(10) 0.0242(10) 0.0179(10) 0.0083(8) 0.0003(8) -0.0071(8)
C13 0.0155(9) 0.0172(9) 0.0185(10) 0.0074(8) 0.0028(7) -0.0022(7)
C14 0.0613(17) 0.0143(10) 0.0247(12) 0.0037(9) 0.0080(11) -0.0017(10)
C15 0.0395(14) 0.0323(12) 0.0206(11) 0.0103(10) -0.0041(10) -0.0082(10)
C23 0.0107(8) 0.0131(8) 0.0127(9) 0.0046(7) -0.0003(7) -0.0008(6)
C28 0.0148(9) 0.0159(9) 0.0140(9) 0.0048(7) 0.0025(7) 0.0014(7)
C27 0.0167(9) 0.0167(9) 0.0168(9) 0.0080(8) -0.0005(7) -0.0007(7)
C26 0.0167(9) 0.0168(9) 0.0237(10) 0.0110(8) 0.0022(8) 0.0037(7)
C25 0.0146(9) 0.0149(9) 0.0207(10) 0.0057(8) 0.0049(7) 0.0028(7)
C24 0.0173(9) 0.0170(9) 0.0134(9) 0.0067(7) 0.0042(7) 0.0029(7)
C30 0.0295(12) 0.0237(10) 0.0219(11) 0.0135(9) 0.0043(9) 0.0052(9)
C29 0.0296(12) 0.0234(10) 0.0294(12) 0.0109(9) 0.0151(10) 0.0123(9)
C38 0.0137(9) 0.0152(8) 0.0125(9) 0.0059(7) 0.0040(7) 0.0060(7)
C39 0.0148(9) 0.0171(9) 0.0159(9) 0.0060(7) 0.0045(7) 0.0039(7)
C40 0.0169(9) 0.0239(10) 0.0216(10) 0.0134(8) 0.0065(8) 0.0068(8)
C41 0.0249(11) 0.0274(11) 0.0184(10) 0.0134(9) 0.0108(8) 0.0098(8)
C42 0.0276(11) 0.0205(9) 0.0139(9) 0.0074(8) 0.0062(8) 0.0086(8)
C43 0.0206(10) 0.0156(9) 0.0149(9) 0.0058(7) 0.0036(7) 0.0034(7)
C44 0.0238(11) 0.0378(13) 0.0330(13) 0.0196(11) 0.0097(10) -0.0014(10)
C45 0.0490(15) 0.0272(11) 0.0140(10) 0.0066(9) 0.0103(10) 0.0030(10)
C46 0.0166(10) 0.0292(11) 0.0262(11) 0.0105(9) 0.0058(8) 0.0083(8)
C47 0.0146(10) 0.0328(12) 0.0260(11) 0.0064(10) 0.0006(8) 0.0009(9)
C91 0.0398(13) 0.0284(11) 0.0152(10) 0.0079(9) 0.0067(9) 0.0089(10)
C92 0.0358(13) 0.0468(15) 0.0180(11) 0.0106(11) 0.0061(10) 0.0192(11)
C93 0.0271(12) 0.0529(16) 0.0186(11) 0.0049(11) 0.0044(9) -0.0002(11)
C94 0.0453(15) 0.0308(12) 0.0202(11) 0.0033(10) 0.0097(10) -0.0035(11)
C95 0.0407(14) 0.0279(11) 0.0190(11) 0.0053(9) 0.0116(10) 0.0121(10)
C96 0.0285(12) 0.0290(11) 0.0173(10) 0.0061(9) 0.0088(9) 0.0060(9)
C97 0.070(2) 0.0392(15) 0.0487(18) 0.0253(14) 0.0155(15) 0.0116(14)

loop_
_atom_type_symbol
_atom_type_description
_atom_type_scat_dispersion_real
_atom_type_scat_dispersion_imag
_atom_type_scat_source
C C 0.0033 0.0016 'International Tables Vol C Tables 4.2.6.8 and 6.1.1.4'
H H 0.0000 0.0000 'International Tables Vol C Tables 4.2.6.8 and 6.1.1.4'
N N 0.0061 0.0033 'International Tables Vol C Tables 4.2.6.8 and 6.1.1.4'
P P 0.1023 0.0942 'International Tables Vol C Tables 4.2.6.8 and 6.1.1.4'
Zr Zr -2.9673 0.5597 'International Tables Vol C Tables 4.2.6.8 and 6.1.1.4'

loop_
_geom_angle_atom_site_label_1
_geom_angle_atom_site_label_2
_geom_angle_atom_site_label_3
_geom_angle
N1 Zr P 79.65(5)
N1 Zr N2 108.93(6)
N1 Zr N3 124.14(6)
N2 Zr P 78.97(5)
N2 Zr N3 115.10(7)
N3 Zr P 76.93(5)
N4 Zr P 173.13(5)
N4 Zr N1 105.67(6)
N4 Zr N2 102.96(6)
N4 Zr N3 96.35(6)
C1 P Zr 111.46(6)
C1 P C16 107.41(8)
C1 P C31 105.58(9)
C16 P Zr 113.56(6)
C31 P Zr 114.42(6)
C31 P C16 103.71(9)
C7 N1 Zr 107.94(11)
C8 N1 Zr 133.44(13)
C8 N1 C7 118.31(15)
C22 N2 Zr 115.51(11)
C23 N2 Zr 126.06(12)
C23 N2 C22 118.39(15)
C37 N3 Zr 115.56(11)
C38 N3 Zr 126.98(12)
C38 N3 C37 117.38(15)
C46 N4 Zr 128.48(13)
C47 N4 Zr 121.64(13)
C47 N4 C46 109.86(16)
C2 C1 P 117.89(14)
C6 C1 P 122.35(14)
C6 C1 C2 119.72(16)
C1 C2 C7 121.91(16)
C3 C2 C1 118.51(17)
C3 C2 C7 119.57(16)
C2 C3 H3 119.3
C4 C3 C2 121.46(18)
C4 C3 H3 119.3
C3 C4 H4 120.2
C5 C4 C3 119.69(18)
C5 C4 H4 120.2
C4 C5 H5 119.9
C4 C5 C6 120.12(18)
C6 C5 H5 119.9
C1 C6 H6 119.8
C5 C6 C1 120.43(18)
C5 C6 H6 119.8
N1 C7 C2 113.60(15)
N1 C7 H7A 108.8
N1 C7 H7B 108.8
C2 C7 H7A 108.8
C2 C7 H7B 108.8
H7A C7 H7B 107.7
C17 C16 P 117.58(14)
C21 C16 P 123.06(15)
C21 C16 C17 119.35(17)
C16 C17 C22 120.81(16)
C18 C17 C16 119.26(18)
C18 C17 C22 119.87(17)
C17 C18 H18 119.6
C19 C18 C17 120.87(18)
C19 C18 H18 119.6
C18 C19 H19 120.0
C20 C19 C18 120.02(18)
C20 C19 H19 120.0
C19 C20 H20 120.1
C19 C20 C21 119.86(19)
C21 C20 H20 120.1
C16 C21 H21 119.7
C20 C21 C16 120.59(19)
C20 C21 H21 119.7
N2 C22 C17 114.04(15)
N2 C22 H22A 108.7
N2 C22 H22B 108.7
C17 C22 H22A 108.7
C17 C22 H22B 108.7
H22A C22 H22B 107.6
C32 C31 P 117.03(14)
C36 C31 P 123.01(14)
C36 C31 C32 119.86(17)
C31 C32 C37 121.16(16)
C33 C32 C31 118.49(18)
C33 C32 C37 120.35(17)
C32 C33 H33 119.4
C34 C33 C32 121.27(19)
C34 C33 H33 119.4
C33 C34 H34 120.0
C35 C34 C33 119.95(18)
C35 C34 H34 120.0
C34 C35 H35 120.1
C36 C35 C34 119.83(19)
C36 C35 H35 120.1
C31 C36 H36 119.8
C35 C36 C31 120.46(18)
C35 C36 H36 119.8
N3 C37 C32 114.12(15)
N3 C37 H37A 108.7
N3 C37 H37B 108.7
C32 C37 H37A 108.7
C32 C37 H37B 108.7
H37A C37 H37B 107.6
N1 C8 C13 118.72(17)
C9 C8 N1 123.54(18)
C9 C8 C13 117.75(17)
C8 C9 H9 119.5
C8 C9 C10 121.02(19)
C10 C9 H9 119.5
C9 C10 C14 119.3(2)
C11 C10 C9 119.78(19)
C11 C10 C14 120.88(19)
C10 C11 H11 119.6
C10 C11 C12 120.70(19)
C12 C11 H11 119.6
C11 C12 C15 120.38(19)
C13 C12 C11 118.97(19)
C13 C12 C15 120.6(2)
C8 C13 H13 119.2
C12 C13 C8 121.69(18)
C12 C13 H13 119.2
C10 C14 H14A 109.5
C10 C14 H14B 109.5
C10 C14 H14C 109.5
H14A C14 H14B 109.5
H14A C14 H14C 109.5
H14B C14 H14C 109.5
C12 C15 H15A 109.5
C12 C15 H15B 109.5
C12 C15 H15C 109.5
H15A C15 H15B 109.5
H15A C15 H15C 109.5
H15B C15 H15C 109.5
N2 C23 C24 117.34(16)
C28 C23 N2 125.24(17)
C28 C23 C24 117.40(17)
C23 C28 H28 119.4
C27 C28 C23 121.29(18)
C27 C28 H28 119.4
C28 C27 C30 119.06(18)
C26 C27 C28 119.64(18)
C26 C27 C30 121.30(18)
C27 C26 H26 119.8
C27 C26 C25 120.48(18)
C25 C26 H26 119.8
C26 C25 C29 121.58(18)
C24 C25 C26 118.94(18)
C24 C25 C29 119.44(18)
C23 C24 H24 118.9
C25 C24 C23 122.15(18)
C25 C24 H24 118.9
C27 C30 H30A 109.5
C27 C30 H30B 109.5
C27 C30 H30C 109.5
H30A C30 H30B 109.5
H30A C30 H30C 109.5
H30B C30 H30C 109.5
C25 C29 H29A 109.5
C25 C29 H29B 109.5
C25 C29 H29C 109.5
H29A C29 H29B 109.5
H29A C29 H29C 109.5
H29B C29 H29C 109.5
N3 C38 C39 118.59(16)
N3 C38 C43 124.50(17)
C43 C38 C39 116.91(17)
C38 C39 H39 119.0
C40 C39 C38 121.99(18)
C40 C39 H39 119.0
C39 C40 C41 119.29(19)
C39 C40 C44 119.66(19)
C41 C40 C44 121.05(19)
C40 C41 H41 119.8
C42 C41 C40 120.38(18)
C42 C41 H41 119.8
C41 C42 C43 119.80(19)
C41 C42 C45 121.17(19)
C43 C42 C45 118.98(19)
C38 C43 H43 119.2
C42 C43 C38 121.60(19)
C42 C43 H43 119.2
C40 C44 H44A 109.5
C40 C44 H44B 109.5
C40 C44 H44C 109.5
H44A C44 H44B 109.5
H44A C44 H44C 109.5
H44B C44 H44C 109.5
C42 C45 H45A 109.5
C42 C45 H45B 109.5
C42 C45 H45C 109.5
H45A C45 H45B 109.5
H45A C45 H45C 109.5
H45B C45 H45C 109.5
N4 C46 H46A 109.5
N4 C46 H46B 109.5
N4 C46 H46C 109.5
H46A C46 H46B 109.5
H46A C46 H46C 109.5
H46B C46 H46C 109.5
N4 C47 H47A 109.5
N4 C47 H47B 109.5
N4 C47 H47C 109.5
H47A C47 H47B 109.5
H47A C47 H47C 109.5
H47B C47 H47C 109.5
C92 C91 C97 120.9(2)
C96 C91 C92 118.0(2)
C96 C91 C97 121.1(2)
C91 C92 H92 119.4
C93 C92 C91 121.2(2)
C93 C92 H92 119.4
C92 C93 H93 120.0
C92 C93 C94 120.1(2)
C94 C93 H93 120.0
C93 C94 H94 120.3
C93 C94 C95 119.4(2)
C95 C94 H94 120.3
C94 C95 H95 119.7
C96 C95 C94 120.6(2)
C96 C95 H95 119.7
C91 C96 H96 119.6
C95 C96 C91 120.7(2)
C95 C96 H96 119.6
C91 C97 H97A 109.5
C91 C97 H97B 109.5
C91 C97 H97C 109.5
H97A C97 H97B 109.5
H97A C97 H97C 109.5
H97B C97 H97C 109.5

loop_
_geom_bond_atom_site_label_1
_geom_bond_atom_site_label_2
_geom_bond_distance
Zr P 2.8239(14)
Zr N1 2.0882(18)
Zr N2 2.0990(17)
Zr N3 2.1286(17)
Zr N4 2.0500(19)
P C1 1.8201(19)
P C16 1.8296(19)
P C31 1.822(2)
N1 C7 1.465(2)
N1 C8 1.405(2)
N2 C22 1.472(2)
N2 C23 1.399(2)
N3 C37 1.480(2)
N3 C38 1.395(2)
N4 C46 1.456(3)
N4 C47 1.449(3)
C1 C2 1.408(3)
C1 C6 1.400(3)
C2 C3 1.391(3)
C2 C7 1.522(3)
C3 H3 0.9500
C3 C4 1.390(3)
C4 H4 0.9500
C4 C5 1.383(3)
C5 H5 0.9500
C5 C6 1.387(3)
C6 H6 0.9500
C7 H7A 0.9900
C7 H7B 0.9900
C16 C17 1.406(3)
C16 C21 1.399(3)
C17 C18 1.392(3)
C17 C22 1.515(3)
C18 H18 0.9500
C18 C19 1.388(3)
C19 H19 0.9500
C19 C20 1.386(3)
C20 H20 0.9500
C20 C21 1.390(3)
C21 H21 0.9500
C22 H22A 0.9900
C22 H22B 0.9900
C31 C32 1.405(3)
C31 C36 1.399(3)
C32 C33 1.390(3)
C32 C37 1.519(3)
C33 H33 0.9500
C33 C34 1.387(3)
C34 H34 0.9500
C34 C35 1.385(3)
C35 H35 0.9500
C35 C36 1.383(3)
C36 H36 0.9500
C37 H37A 0.9900
C37 H37B 0.9900
C8 C9 1.390(3)
C8 C13 1.412(3)
C9 H9 0.9500
C9 C10 1.393(3)
C10 C11 1.384(3)
C10 C14 1.507(3)
C11 H11 0.9500
C11 C12 1.389(3)
C12 C13 1.382(3)
C12 C15 1.504(3)
C13 H13 0.9500
C14 H14A 0.9800
C14 H14B 0.9800
C14 H14C 0.9800
C15 H15A 0.9800
C15 H15B 0.9800
C15 H15C 0.9800
C23 C28 1.394(3)
C23 C24 1.408(3)
C28 H28 0.9500
C28 C27 1.394(3)
C27 C26 1.388(3)
C27 C30 1.501(3)
C26 H26 0.9500
C26 C25 1.395(3)
C25 C24 1.380(3)
C25 C29 1.506(3)
C24 H24 0.9500
C30 H30A 0.9800
C30 H30B 0.9800
C30 H30C 0.9800
C29 H29A 0.9800
C29 H29B 0.9800
C29 H29C 0.9800
C38 C39 1.412(3)
C38 C43 1.399(3)
C39 H39 0.9500
C39 C40 1.387(3)
C40 C41 1.389(3)
C40 C44 1.510(3)
C41 H41 0.9500
C41 C42 1.387(3)
C42 C43 1.392(3)
C42 C45 1.507(3)
C43 H43 0.9500
C44 H44A 0.9800
C44 H44B 0.9800
C44 H44C 0.9800
C45 H45A 0.9800
C45 H45B 0.9800
C45 H45C 0.9800
C46 H46A 0.9800
C46 H46B 0.9800
C46 H46C 0.9800
C47 H47A 0.9800
C47 H47B 0.9800
C47 H47C 0.9800
C91 C92 1.391(4)
C91 C96 1.389(3)
C91 C97 1.501(4)
C92 H92 0.9500
C92 C93 1.377(4)
C93 H93 0.9500
C93 C94 1.377(4)
C94 H94 0.9500
C94 C95 1.380(4)
C95 H95 0.9500
C95 C96 1.376(3)
C96 H96 0.9500
C97 H97A 0.9800
C97 H97B 0.9800
C97 H97C 0.9800

loop_
_geom_torsion_atom_site_label_1
_geom_torsion_atom_site_label_2
_geom_torsion_atom_site_label_3
_geom_torsion_atom_site_label_4
_geom_torsion
Zr P C1 C2 23.04(16)
Zr P C1 C6 -159.21(14)
Zr P C16 C17 24.99(15)
Zr P C16 C21 -153.80(14)
Zr P C31 C32 30.51(15)
Zr P C31 C36 -153.09(13)
Zr N1 C7 C2 105.62(14)
Zr N1 C8 C9 171.77(14)
Zr N1 C8 C13 -7.8(3)
Zr N2 C22 C17 100.62(15)
Zr N2 C23 C28 159.72(14)
Zr N2 C23 C24 -18.5(2)
Zr N3 C37 C32 101.60(15)
Zr N3 C38 C39 3.1(2)
Zr N3 C38 C43 -177.90(14)
P C1 C2 C3 174.97(14)
P C1 C2 C7 -6.1(2)
P C1 C6 C5 -175.43(15)
P C16 C17 C18 178.91(14)
P C16 C17 C22 1.5(2)
P C16 C21 C20 -178.74(15)
P C31 C32 C33 172.28(14)
P C31 C32 C37 -7.6(2)
P C31 C36 C35 -174.22(15)
N1 C8 C9 C10 179.59(18)
N1 C8 C13 C12 -177.52(17)
N2 C23 C28 C27 -174.81(17)
N2 C23 C24 C25 175.17(17)
N3 C38 C39 C40 176.49(17)
N3 C38 C43 C42 -176.87(18)
C1 P C16 C17 -98.73(15)
C1 P C16 C21 82.48(17)
C1 P C31 C32 153.45(14)
C1 P C31 C36 -30.15(17)
C1 C2 C3 C4 1.5(3)
C1 C2 C7 N1 -62.3(2)
C2 C1 C6 C5 2.3(3)
C2 C3 C4 C5 0.4(3)
C3 C2 C7 N1 116.56(18)
C3 C4 C5 C6 -1.0(3)
C4 C5 C6 C1 -0.3(3)
C6 C1 C2 C3 -2.8(3)
C6 C1 C2 C7 176.06(17)
C7 N1 C8 C9 -15.4(3)
C7 N1 C8 C13 164.99(16)
C7 C2 C3 C4 -177.40(17)
C16 P C1 C2 148.03(14)
C16 P C1 C6 -34.22(18)
C16 P C31 C32 -93.73(15)
C16 P C31 C36 82.67(17)
C16 C17 C18 C19 0.5(3)
C16 C17 C22 N2 -68.2(2)
C17 C16 C21 C20 2.5(3)
C17 C18 C19 C20 1.1(3)
C18 C17 C22 N2 114.42(19)
C18 C19 C20 C21 -0.9(3)
C19 C20 C21 C16 -0.9(3)
C21 C16 C17 C18 -2.3(3)
C21 C16 C17 C22 -179.62(16)
C22 N2 C23 C28 -17.9(3)
C22 N2 C23 C24 163.84(16)
C22 C17 C18 C19 177.88(17)
C31 P C1 C2 -101.77(15)
C31 P C1 C6 75.97(17)
C31 P C16 C17 149.78(14)
C31 P C16 C21 -29.01(17)
C31 C32 C33 C34 3.3(3)
C31 C32 C37 N3 -59.8(2)
C32 C31 C36 C35 2.1(3)
C32 C33 C34 C35 -0.1(3)
C33 C32 C37 N3 120.33(19)
C33 C34 C35 C36 -2.1(3)
C34 C35 C36 C31 1.1(3)
C36 C31 C32 C33 -4.2(3)
C36 C31 C32 C37 175.92(16)
C37 N3 C38 C39 179.64(16)
C37 N3 C38 C43 -1.4(3)
C37 C32 C33 C34 -176.87(18)
C8 N1 C7 C2 -68.9(2)
C8 C9 C10 C11 -1.8(3)
C8 C9 C10 C14 176.6(2)
C9 C8 C13 C12 2.9(3)
C9 C10 C11 C12 2.6(3)
C10 C11 C12 C13 -0.6(3)
C10 C11 C12 C15 179.9(2)
C11 C12 C13 C8 -2.2(3)
C13 C8 C9 C10 -0.8(3)
C14 C10 C11 C12 -175.8(2)
C15 C12 C13 C8 177.31(19)
C23 N2 C22 C17 -81.5(2)
C23 C28 C27 C26 -1.4(3)
C23 C28 C27 C30 178.64(18)
C28 C23 C24 C25 -3.2(3)
C28 C27 C26 C25 -1.0(3)
C27 C26 C25 C24 1.2(3)
C27 C26 C25 C29 -176.38(19)
C26 C25 C24 C23 0.9(3)
C24 C23 C28 C27 3.4(3)
C30 C27 C26 C25 178.94(19)
C29 C25 C24 C23 178.60(18)
C38 N3 C37 C32 -75.3(2)
C38 C39 C40 C41 1.7(3)
C38 C39 C40 C44 -177.66(18)
C39 C38 C43 C42 2.2(3)
C39 C40 C41 C42 -0.3(3)
C40 C41 C42 C43 -0.1(3)
C40 C41 C42 C45 -177.5(2)
C41 C42 C43 C38 -0.9(3)
C43 C38 C39 C40 -2.6(3)
C44 C40 C41 C42 179.06(19)
C45 C42 C43 C38 176.56(19)
C91 C92 C93 C94 0.2(4)
C92 C91 C96 C95 -0.4(3)
C92 C93 C94 C95 0.0(4)
C93 C94 C95 C96 -0.5(3)
C94 C95 C96 C91 0.6(3)
C96 C91 C92 C93 0.0(3)
C97 C91 C92 C93 -179.6(2)
C97 C91 C96 C95 179.2(2)
